data_4023835
loop_
_publ_author_name
'Mark E. Scott'
'Mark Lautens'

_publ_section_title
;
 Synthesis of Highly Functionalized Pyrrolidines via a Selective
 Iodide-Mediated Ring Expansion of Methylenecyclopropyl Amides
;
_journal_name_full 'Journal of Organic Chemistry'
_journal_page_first 8154
_journal_page_last 8162
_journal_paper_doi 10.1021/jo802049u
_journal_volume 73
_journal_year 2008
_chemical_absolute_configuration ad
_chemical_formula_moiety 'C31 H28 N2 O2 S'
_chemical_formula_sum 'C31 H28 N2 O2 S'
_chemical_formula_weight 492.61
_chemical_name_systematic
; 
 ? 
;
_space_group_IT_number 19
_symmetry_cell_setting orthorhombic
_symmetry_space_group_name_Hall 'P 2ac 2ab'
_symmetry_space_group_name_H-M 'P 21 21 21'
_atom_sites_solution_hydrogens geom
_atom_sites_solution_primary direct
_atom_sites_solution_secondary difmap
_audit_creation_method SHELXL-97
_cell_angle_alpha 90.00
_cell_angle_beta 90.00
_cell_angle_gamma 90.00
_cell_formula_units_Z 4
_cell_length_a 9.1310(3)
_cell_length_b 10.0190(2)
_cell_length_c 28.2770(7)
_cell_measurement_reflns_used 46104
_cell_measurement_temperature 150(1)
_cell_measurement_theta_max 27.5
_cell_measurement_theta_min 2.6
_cell_volume 2586.88(12)
_computing_cell_refinement 'Denzo-SMN (Otwinowski & Minor, 1997)'
_computing_data_collection 'Collect (Nonius BV, 1997-2002)'
_computing_data_reduction Denzo-SMN
_computing_molecular_graphics 'SHELXTL V6.12'
_computing_publication_material 'SHELXTL V6.12'
_computing_structure_refinement 'SHELXTL V6.12(Sheldrick, 2001)'
_computing_structure_solution 'SIR-92 (Altomare et al., 1993)'
_diffrn_ambient_temperature 150(1)
_diffrn_detector_area_resol_mean 9
_diffrn_measured_fraction_theta_full 0.997
_diffrn_measured_fraction_theta_max 0.996
_diffrn_measurement_device_type 'Nonius KappaCCD'
_diffrn_measurement_method '\f scans and \w scans with \k offsets'
_diffrn_radiation_monochromator graphite
_diffrn_radiation_source 'fine-focus sealed tube'
_diffrn_radiation_type MoK\a
_diffrn_radiation_wavelength 0.71073
_diffrn_reflns_av_R_equivalents 0.0540
_diffrn_reflns_av_sigmaI/netI 0.0482
_diffrn_reflns_limit_h_max 11
_diffrn_reflns_limit_h_min -11
_diffrn_reflns_limit_k_max 13
_diffrn_reflns_limit_k_min -13
_diffrn_reflns_limit_l_max 36
_diffrn_reflns_limit_l_min -36
_diffrn_reflns_number 21206
_diffrn_reflns_theta_full 27.49
_diffrn_reflns_theta_max 27.49
_diffrn_reflns_theta_min 2.66
_diffrn_standards_decay_% 0
_diffrn_standards_number 0
_exptl_absorpt_coefficient_mu 0.156
_exptl_absorpt_correction_T_max 0.990
_exptl_absorpt_correction_T_min 0.766
_exptl_absorpt_correction_type multi-scan
_exptl_absorpt_process_details
; 
multi-scan from symmetry-related measurements 
 Sortav (Blessing 1995) 
;
_exptl_crystal_colour colouless
_exptl_crystal_density_diffrn 1.265
_exptl_crystal_density_method 'not measured'
_exptl_crystal_description 'plate cut from needle'
_exptl_crystal_F_000 1040
_exptl_crystal_size_max 0.22
_exptl_crystal_size_mid 0.22
_exptl_crystal_size_min 0.10
_refine_diff_density_max 0.234
_refine_diff_density_min -0.214
_refine_diff_density_rms 0.037
_refine_ls_abs_structure_details 'Flack H D (1983), Acta Cryst. A39, 876-881'
_refine_ls_abs_structure_Flack -0.02(6)
_refine_ls_extinction_coef 0.0052(10)
_refine_ls_extinction_expression Fc^*^=kFc[1+0.001xFc^2^\l^3^/sin(2\q)]^-1/4^
_refine_ls_extinction_method SHELXL
_refine_ls_goodness_of_fit_ref 1.021
_refine_ls_hydrogen_treatment constr
_refine_ls_matrix_type full
_refine_ls_number_parameters 327
_refine_ls_number_reflns 5843
_refine_ls_number_restraints 0
_refine_ls_restrained_S_all 1.021
_refine_ls_R_factor_all 0.0542
_refine_ls_R_factor_gt 0.0396
_refine_ls_shift/su_max 0.001
_refine_ls_shift/su_mean 0.000
_refine_ls_structure_factor_coef Fsqd
_refine_ls_weighting_details 'calc w=1/[\s^2^(Fo^2^)+(0.0442P)^2^+0.3512P] where P=(Fo^2^+2Fc^2^)/3'
_refine_ls_weighting_scheme calc
_refine_ls_wR_factor_gt 0.0885
_refine_ls_wR_factor_ref 0.0961
_reflns_number_gt 4906
_reflns_number_total 5843
_reflns_threshold_expression I>2\s(I)
_cod_data_source_file jo802049u_si_003.cif
_cod_data_source_block k03174
_cod_depositor_comments
;
The following automatic conversions were performed:
'_symmetry_cell_setting' value 'Orthorhombic' changed to 'orthorhombic'
according to '/home/saulius/struct/CIF-dictionaries/cif_core.dic'
dictionary named 'cif_core.dic' version 2.4.1 from 2010-06-29.

Automatic conversion script
Id: cif_fix_enum 1527 2010-12-29 10:47:43Z saulius 
;
_cod_database_code 4023835

loop_
_symmetry_equiv_pos_as_xyz
'x, y, z'
'-x+1/2, -y, z+1/2'
'x+1/2, -y+1/2, -z'
'-x, y+1/2, -z+1/2'

loop_
_atom_site_label
_atom_site_type_symbol
_atom_site_fract_x
_atom_site_fract_y
_atom_site_fract_z
_atom_site_U_iso_or_equiv
_atom_site_adp_type
_atom_site_occupancy
_atom_site_symmetry_multiplicity
_atom_site_calc_flag
_atom_site_refinement_flags
_atom_site_disorder_assembly
_atom_site_disorder_group
S1 S 0.34377(6) 0.05868(5) 0.707196(16) 0.03664(13) Uani 1 1 d . . .
O1 O 0.31392(15) 0.29385(12) 0.56628(4) 0.0341(3) Uani 1 1 d . . .
O2 O 0.25484(17) -0.05458(15) 0.72536(5) 0.0480(4) Uani 1 1 d . . .
N1 N 0.28876(17) 0.10993(14) 0.65384(5) 0.0319(4) Uani 1 1 d . . .
N2 N 0.09819(18) 0.40441(15) 0.55721(5) 0.0326(4) Uani 1 1 d . . .
C1 C 0.1036(2) 0.19546(17) 0.60356(6) 0.0308(4) Uani 1 1 d . . .
H1A H -0.0049 0.2082 0.6016 0.037 Uiso 1 1 calc R . .
C2 C 0.1543(2) 0.19332(17) 0.65585(6) 0.0303(4) Uani 1 1 d . . .
H2A H 0.0790 0.1443 0.6748 0.036 Uiso 1 1 calc R . .
C3 C 0.2741(2) 0.00981(18) 0.61518(6) 0.0345(4) Uani 1 1 d . . .
H3A H 0.2551 -0.0802 0.6283 0.041 Uiso 1 1 calc R . .
H3B H 0.3641 0.0066 0.5957 0.041 Uiso 1 1 calc R . .
C4 C 0.1459(2) 0.05730(18) 0.58635(6) 0.0322(4) Uani 1 1 d . . .
C5 C 0.0775(2) -0.0089(2) 0.55276(7) 0.0408(5) Uani 1 1 d . . .
H5A H 0.1084 -0.0965 0.5446 0.049 Uiso 1 1 calc R . .
H5B H -0.0028 0.0309 0.5367 0.049 Uiso 1 1 calc R . .
C6 C 0.1790(2) 0.32824(17) 0.67871(6) 0.0306(4) Uani 1 1 d . . .
C7 C 0.3094(2) 0.39775(19) 0.67308(6) 0.0366(5) Uani 1 1 d . . .
H7A H 0.3883 0.3582 0.6562 0.044 Uiso 1 1 calc R . .
C8 C 0.3249(3) 0.5256(2) 0.69209(7) 0.0423(5) Uani 1 1 d . . .
H8A H 0.4141 0.5730 0.6880 0.051 Uiso 1 1 calc R . .
C9 C 0.2105(3) 0.5834(2) 0.71697(7) 0.0446(5) Uani 1 1 d . . .
H9A H 0.2207 0.6708 0.7296 0.054 Uiso 1 1 calc R . .
C10 C 0.0821(3) 0.5136(2) 0.72332(7) 0.0430(5) Uani 1 1 d . . .
H10A H 0.0040 0.5528 0.7407 0.052 Uiso 1 1 calc R . .
C11 C 0.0659(2) 0.38639(19) 0.70454(6) 0.0365(4) Uani 1 1 d . . .
H11A H -0.0228 0.3387 0.7093 0.044 Uiso 1 1 calc R . .
C12 C 0.1830(2) 0.30132(17) 0.57430(6) 0.0299(4) Uani 1 1 d . . .
C13 C 0.1696(2) 0.51408(18) 0.53332(6) 0.0347(4) Uani 1 1 d . . .
C14 C 0.2666(2) 0.59456(19) 0.55751(7) 0.0415(5) Uani 1 1 d . . .
H14A H 0.2878 0.5772 0.5898 0.050 Uiso 1 1 calc R . .
C15 C 0.3332(3) 0.7006(2) 0.53468(9) 0.0509(5) Uani 1 1 d . . .
H15A H 0.4010 0.7553 0.5512 0.061 Uiso 1 1 calc R . .
C16 C 0.3012(3) 0.7268(2) 0.48792(9) 0.0541(6) Uani 1 1 d . . .
H16A H 0.3466 0.7999 0.4723 0.065 Uiso 1 1 calc R . .
C17 C 0.2035(3) 0.6473(2) 0.46375(8) 0.0536(6) Uani 1 1 d . . .
H17A H 0.1810 0.6663 0.4316 0.064 Uiso 1 1 calc R . .
C18 C 0.1374(2) 0.5391(2) 0.48618(7) 0.0439(5) Uani 1 1 d . . .
H18A H 0.0712 0.4833 0.4694 0.053 Uiso 1 1 calc R . .
C19 C -0.0575(2) 0.41562(18) 0.56561(6) 0.0312(4) Uani 1 1 d . . .
C20 C -0.1555(2) 0.3440(2) 0.53840(7) 0.0406(5) Uani 1 1 d . . .
H20A H -0.1214 0.2891 0.5133 0.049 Uiso 1 1 calc R . .
C21 C -0.3038(2) 0.3527(2) 0.54799(8) 0.0474(5) Uani 1 1 d . . .
H21A H -0.3712 0.3016 0.5299 0.057 Uiso 1 1 calc R . .
C22 C -0.3545(3) 0.4347(2) 0.58344(8) 0.0497(5) Uani 1 1 d . . .
H22A H -0.4565 0.4412 0.5896 0.060 Uiso 1 1 calc R . .
C23 C -0.2551(3) 0.5081(2) 0.61014(8) 0.0515(6) Uani 1 1 d . . .
H23A H -0.2895 0.5651 0.6346 0.062 Uiso 1 1 calc R . .
C24 C -0.1066(2) 0.4987(2) 0.60130(7) 0.0408(5) Uani 1 1 d . . .
H24A H -0.0388 0.5488 0.6196 0.049 Uiso 1 1 calc R . .
C25 C 0.5144(2) -0.01163(19) 0.68857(6) 0.0325(4) Uani 1 1 d . . .
C26 C 0.6127(2) 0.06011(19) 0.66104(7) 0.0376(4) Uani 1 1 d . . .
H26A H 0.5863 0.1450 0.6488 0.045 Uiso 1 1 calc R . .
C27 C 0.7491(2) 0.0068(2) 0.65169(7) 0.0392(5) Uani 1 1 d . . .
H27A H 0.8161 0.0557 0.6327 0.047 Uiso 1 1 calc R . .
C28 C 0.7909(2) -0.11770(19) 0.66957(7) 0.0348(4) Uani 1 1 d . . .
C29 C 0.6896(2) -0.18722(19) 0.69660(6) 0.0340(4) Uani 1 1 d . . .
H29A H 0.7150 -0.2727 0.7086 0.041 Uiso 1 1 calc R . .
C30 C 0.5525(2) -0.13551(18) 0.70652(7) 0.0336(4) Uani 1 1 d . . .
H30A H 0.4852 -0.1844 0.7254 0.040 Uiso 1 1 calc R . .
C31 C 0.9411(2) -0.1727(2) 0.66078(8) 0.0429(5) Uani 1 1 d . . .
H31C H 0.9459 -0.2650 0.6721 0.064 Uiso 1 1 calc R . .
H31D H 1.0135 -0.1184 0.6776 0.064 Uiso 1 1 calc R . .
H31A H 0.9620 -0.1705 0.6268 0.064 Uiso 1 1 calc R . .

loop_
_atom_site_aniso_label
_atom_site_aniso_U_11
_atom_site_aniso_U_22
_atom_site_aniso_U_33
_atom_site_aniso_U_23
_atom_site_aniso_U_13
_atom_site_aniso_U_12
S1 0.0394(3) 0.0388(2) 0.0318(2) 0.0007(2) -0.0002(2) 0.0080(2)
O1 0.0292(8) 0.0330(6) 0.0402(7) -0.0001(5) 0.0018(6) 0.0006(6)
O2 0.0404(9) 0.0535(9) 0.0500(8) 0.0171(7) 0.0091(7) 0.0047(8)
N1 0.0325(9) 0.0314(7) 0.0318(8) -0.0022(6) -0.0016(7) 0.0050(7)
N2 0.0284(9) 0.0294(8) 0.0399(8) 0.0048(7) -0.0005(7) 0.0004(7)
C1 0.0281(10) 0.0285(9) 0.0359(9) 0.0016(8) -0.0001(7) -0.0020(8)
C2 0.0269(9) 0.0301(8) 0.0340(9) 0.0022(7) 0.0030(8) 0.0012(8)
C3 0.0370(11) 0.0306(9) 0.0358(9) -0.0055(8) 0.0001(8) 0.0009(9)
C4 0.0340(11) 0.0294(8) 0.0331(9) 0.0018(8) 0.0013(8) -0.0017(9)
C5 0.0454(13) 0.0344(10) 0.0425(10) 0.0005(9) -0.0048(9) -0.0027(10)
C6 0.0338(11) 0.0294(9) 0.0287(8) 0.0020(7) -0.0005(8) 0.0034(9)
C7 0.0405(12) 0.0359(10) 0.0333(9) -0.0001(8) 0.0004(8) 0.0035(9)
C8 0.0490(14) 0.0378(10) 0.0403(10) 0.0008(8) -0.0038(10) -0.0048(10)
C9 0.0605(15) 0.0333(10) 0.0400(11) -0.0034(8) -0.0058(10) 0.0057(11)
C10 0.0516(14) 0.0381(11) 0.0393(10) -0.0024(9) 0.0032(9) 0.0135(11)
C11 0.0398(12) 0.0352(9) 0.0344(9) 0.0025(8) 0.0020(9) 0.0073(9)
C12 0.0314(11) 0.0286(8) 0.0298(8) -0.0029(7) -0.0033(8) 0.0013(9)
C13 0.0317(11) 0.0309(9) 0.0413(9) 0.0057(8) 0.0041(8) 0.0040(9)
C14 0.0415(13) 0.0330(10) 0.0501(12) 0.0050(9) 0.0010(10) -0.0009(9)
C15 0.0450(13) 0.0359(10) 0.0718(15) 0.0044(10) 0.0083(12) -0.0040(11)
C16 0.0528(16) 0.0379(11) 0.0716(16) 0.0156(11) 0.0228(13) 0.0064(11)
C17 0.0609(16) 0.0532(13) 0.0467(12) 0.0163(11) 0.0133(11) 0.0174(13)
C18 0.0458(14) 0.0431(11) 0.0428(10) 0.0068(9) 0.0026(9) 0.0028(10)
C19 0.0290(10) 0.0312(9) 0.0335(9) 0.0057(8) -0.0017(8) 0.0019(8)
C20 0.0390(11) 0.0440(11) 0.0389(10) -0.0009(9) -0.0061(9) 0.0018(10)
C21 0.0372(12) 0.0545(13) 0.0504(12) 0.0052(10) -0.0117(10) -0.0031(11)
C22 0.0296(11) 0.0583(13) 0.0611(13) 0.0152(12) 0.0036(10) 0.0042(12)
C23 0.0474(14) 0.0519(13) 0.0553(12) -0.0023(11) 0.0109(11) 0.0102(11)
C24 0.0431(12) 0.0359(10) 0.0434(11) -0.0026(9) -0.0022(9) 0.0000(10)
C25 0.0330(11) 0.0314(9) 0.0330(9) -0.0018(8) -0.0037(8) -0.0006(8)
C26 0.0405(12) 0.0285(9) 0.0439(10) 0.0079(9) -0.0011(8) 0.0013(9)
C27 0.0362(11) 0.0350(10) 0.0465(11) 0.0070(9) 0.0030(9) -0.0052(9)
C28 0.0358(12) 0.0333(9) 0.0355(9) -0.0007(8) -0.0039(8) 0.0008(9)
C29 0.0372(11) 0.0291(8) 0.0356(9) 0.0026(8) -0.0029(8) 0.0020(9)
C30 0.0361(11) 0.0300(9) 0.0348(9) 0.0036(8) -0.0003(9) -0.0022(8)
C31 0.0383(12) 0.0387(11) 0.0517(12) 0.0034(9) -0.0004(10) 0.0013(10)

loop_
_atom_type_symbol
_atom_type_description
_atom_type_scat_dispersion_real
_atom_type_scat_dispersion_imag
_atom_type_scat_source
C C 0.0033 0.0016 'International Tables Vol C Tables 4.2.6.8 and 6.1.1.4'
H H 0.0000 0.0000 'International Tables Vol C Tables 4.2.6.8 and 6.1.1.4'
O O 0.0106 0.0060 'International Tables Vol C Tables 4.2.6.8 and 6.1.1.4'
N N 0.0061 0.0033 'International Tables Vol C Tables 4.2.6.8 and 6.1.1.4'
S S 0.1246 0.1234 'International Tables Vol C Tables 4.2.6.8 and 6.1.1.4'

loop_
_geom_angle_atom_site_label_1
_geom_angle_atom_site_label_2
_geom_angle_atom_site_label_3
_geom_angle
_geom_angle_site_symmetry_1
_geom_angle_site_symmetry_3
_geom_angle_publ_flag
O2 S1 N1 112.47(9) . . ?
O2 S1 C25 106.06(9) . . ?
N1 S1 C25 96.72(8) . . ?
C2 N1 C3 109.40(14) . . ?
C2 N1 S1 112.74(11) . . ?
C3 N1 S1 118.86(11) . . ?
C12 N2 C13 118.70(16) . . ?
C12 N2 C19 123.57(15) . . ?
C13 N2 C19 117.47(15) . . ?
C4 C1 C12 109.78(14) . . ?
C4 C1 C2 102.55(14) . . ?
C12 C1 C2 112.60(15) . . ?
N1 C2 C6 113.24(15) . . ?
N1 C2 C1 102.61(14) . . ?
C6 C2 C1 116.05(14) . . ?
N1 C3 C4 104.77(14) . . ?
C5 C4 C3 126.97(18) . . ?
C5 C4 C1 124.75(18) . . ?
C3 C4 C1 108.25(15) . . ?
C7 C6 C11 119.10(17) . . ?
C7 C6 C2 121.76(17) . . ?
C11 C6 C2 119.10(18) . . ?
C6 C7 C8 120.18(19) . . ?
C9 C8 C7 120.2(2) . . ?
C10 C9 C8 119.73(19) . . ?
C9 C10 C11 120.4(2) . . ?
C10 C11 C6 120.4(2) . . ?
O1 C12 N2 122.11(17) . . ?
O1 C12 C1 121.57(16) . . ?
N2 C12 C1 116.32(17) . . ?
C14 C13 C18 120.44(18) . . ?
C14 C13 N2 120.16(17) . . ?
C18 C13 N2 119.39(18) . . ?
C13 C14 C15 120.0(2) . . ?
C16 C15 C14 120.0(2) . . ?
C17 C16 C15 120.1(2) . . ?
C16 C17 C18 120.3(2) . . ?
C13 C18 C17 119.1(2) . . ?
C20 C19 C24 120.64(19) . . ?
C20 C19 N2 120.34(17) . . ?
C24 C19 N2 119.02(17) . . ?
C19 C20 C21 119.5(2) . . ?
C22 C21 C20 120.6(2) . . ?
C21 C22 C23 119.4(2) . . ?
C24 C23 C22 120.4(2) . . ?
C23 C24 C19 119.4(2) . . ?
C30 C25 C26 120.45(19) . . ?
C30 C25 S1 117.62(15) . . ?
C26 C25 S1 121.61(15) . . ?
C27 C26 C25 119.35(18) . . ?
C26 C27 C28 121.44(19) . . ?
C29 C28 C27 117.70(19) . . ?
C29 C28 C31 121.15(17) . . ?
C27 C28 C31 121.13(19) . . ?
C30 C29 C28 121.81(18) . . ?
C29 C30 C25 119.24(19) . . ?

loop_
_geom_bond_atom_site_label_1
_geom_bond_atom_site_label_2
_geom_bond_distance
_geom_bond_site_symmetry_2
_geom_bond_publ_flag
S1 O2 1.4869(16) . ?
S1 N1 1.6710(15) . ?
S1 C25 1.789(2) . ?
O1 C12 1.219(2) . ?
N1 C2 1.486(2) . ?
N1 C3 1.490(2) . ?
N2 C12 1.378(2) . ?
N2 C13 1.445(2) . ?
N2 C19 1.446(2) . ?
C1 C4 1.517(2) . ?
C1 C12 1.528(3) . ?
C1 C2 1.550(2) . ?
C2 C6 1.515(2) . ?
C3 C4 1.503(3) . ?
C4 C5 1.316(3) . ?
C6 C7 1.389(3) . ?
C6 C11 1.393(3) . ?
C7 C8 1.396(3) . ?
C8 C9 1.386(3) . ?
C9 C10 1.377(3) . ?
C10 C11 1.389(3) . ?
C13 C14 1.380(3) . ?
C13 C18 1.388(3) . ?
C14 C15 1.384(3) . ?
C15 C16 1.379(3) . ?
C16 C17 1.378(4) . ?
C17 C18 1.393(3) . ?
C19 C20 1.381(3) . ?
C19 C24 1.383(3) . ?
C20 C21 1.383(3) . ?
C21 C22 1.377(3) . ?
C22 C23 1.391(4) . ?
C23 C24 1.382(3) . ?
C25 C30 1.385(3) . ?
C25 C26 1.389(3) . ?
C26 C27 1.381(3) . ?
C27 C28 1.399(3) . ?
C28 C29 1.388(3) . ?
C28 C31 1.499(3) . ?
C29 C30 1.383(3) . ?
